data_4109638
loop_
_publ_author_name
'Dragoslav Vidovic'
'Michael Findlater'
'Alan H. Cowley'

_publ_contact_author_address
;
   Department of Chemistry and Biochemistry
   University of Texas-Austin
   1 University Station, A5300
   Austin, TX 78701
   USA 
;
_publ_contact_author_email cowley@mail.utexas.edu
_publ_contact_author_fax 512-471-6822
_publ_contact_author_name
;
Alan H. Cowley
;
_publ_contact_author_phone 512-471-7710
_publ_section_title
;
 A \b-Diketiminate-Supported Boron Dication
;
_journal_name_full 'Journal of the American Chemical Society'
_journal_page_first 8436
_journal_page_last 8437
_journal_paper_doi 10.1021/ja072865j
_journal_volume 129
_journal_year 2007
_chemical_formula_moiety 'C29 H15 B F16 N4 O6 S2'
_chemical_formula_sum 'C29 H15 B F16 N4 O6 S2'
_chemical_formula_weight 894.38
_space_group_IT_number 2
_symmetry_cell_setting triclinic
_symmetry_space_group_name_Hall '-P 1'
_symmetry_space_group_name_H-M 'P -1'
_atom_sites_solution_hydrogens geom
_atom_sites_solution_primary direct
_atom_sites_solution_secondary difmap
_audit_creation_method
;
manual editing of the .cif file 
created by SHELXTL Ver. 6.10 
;
_cell_angle_alpha 98.15(3)
_cell_angle_beta 109.09(3)
_cell_angle_gamma 93.92(3)
_cell_formula_units_Z 4
_cell_length_a 12.756(3)
_cell_length_b 15.622(3)
_cell_length_c 18.567(4)
_cell_measurement_temperature 153(2)
_cell_volume 3435.0(15)
_computing_cell_refinement 'Collect software, Nonius B.V. 1998'
_computing_data_collection 'Collect software, Nonius B.V. 1998'
_computing_data_reduction
;
DENZO and Scalepack (Otwinoski and Minor, 1997)
;
_computing_molecular_graphics 'XP SHELXTL/PC, Siemens Analytical'
_computing_structure_refinement 'XL SHELXTL/PC, Siemens Analytical'
_computing_structure_solution
;
SIR97 - Altomare A., Burla M.C., Camalli M., Cascarano G.L., Giacovazzo C., 
Guagliardi A., Moliterni A.G.G., Polidori G.,Spagna R.
;
_diffrn_ambient_temperature 153(2)
_diffrn_measured_fraction_theta_full 0.976
_diffrn_measured_fraction_theta_max 0.976
_diffrn_measurement_device_type 'Nonius Kappa CCD'
_diffrn_measurement_method \w-scan
_diffrn_radiation_monochromator graphite
_diffrn_radiation_source 'fine-focus sealed tube'
_diffrn_radiation_type MoK\a
_diffrn_radiation_wavelength 0.71073
_diffrn_reflns_av_R_equivalents 0.0790
_diffrn_reflns_av_sigmaI/netI 0.3068
_diffrn_reflns_limit_h_max 16
_diffrn_reflns_limit_h_min -15
_diffrn_reflns_limit_k_max 17
_diffrn_reflns_limit_k_min -20
_diffrn_reflns_limit_l_max 20
_diffrn_reflns_limit_l_min -24
_diffrn_reflns_number 22139
_diffrn_reflns_theta_full 27.46
_diffrn_reflns_theta_max 27.46
_diffrn_reflns_theta_min 1.18
_exptl_absorpt_coefficient_mu 0.292
_exptl_absorpt_correction_T_max 0.9575
_exptl_absorpt_correction_T_min 0.9575
_exptl_absorpt_correction_type multi-scan
_exptl_absorpt_process_details 'DENZO and Scalepack (Otwinoski and Minor, 1997)'
_exptl_crystal_colour yellow
_exptl_crystal_density_diffrn 1.729
_exptl_crystal_description block
_exptl_crystal_F_000 1784
_exptl_crystal_size_max 0.15
_exptl_crystal_size_mid 0.15
_exptl_crystal_size_min 0.15
_refine_diff_density_max 1.402
_refine_diff_density_min -0.488
_refine_diff_density_rms 0.127
_refine_ls_extinction_method none
_refine_ls_goodness_of_fit_ref 0.941
_refine_ls_hydrogen_treatment constr
_refine_ls_matrix_type full
_refine_ls_number_parameters 1045
_refine_ls_number_reflns 15349
_refine_ls_number_restraints 0
_refine_ls_restrained_S_all 0.941
_refine_ls_R_factor_all 0.2818
_refine_ls_R_factor_gt 0.0777
_refine_ls_shift/su_max 0.010
_refine_ls_shift/su_mean 0.001
_refine_ls_structure_factor_coef Fsqd
_refine_ls_weighting_details 'calc w=1/[\s^2^(Fo^2^)+(0.1310P)^2^+0.0000P] where P=(Fo^2^+2Fc^2^)/3'
_refine_ls_weighting_scheme calc
_refine_ls_wR_factor_gt 0.1780
_refine_ls_wR_factor_ref 0.2902
_reflns_number_gt 4962
_reflns_number_total 15349
_reflns_threshold_expression >2sigma(I)
_cod_data_source_file ja072865jsi20070424_020817.cif
_cod_data_source_block draskobipy
_cod_original_cell_volume 3435.0(12)
_cod_original_sg_symbol_Hall -p1
_cod_database_code 4109638

loop_
_symmetry_equiv_pos_as_xyz
'x, y, z'
'-x, -y, -z'

loop_
_atom_site_label
_atom_site_type_symbol
_atom_site_fract_x
_atom_site_fract_y
_atom_site_fract_z
_atom_site_U_iso_or_equiv
_atom_site_adp_type
_atom_site_occupancy
_atom_site_symmetry_multiplicity
_atom_site_calc_flag
_atom_site_refinement_flags
C28 C 0.1753(7) 0.5794(6) 0.0671(5) 0.050(2) Uani 1 1 d .
O1 O 0.3099(4) 0.6771(3) 0.0261(3) 0.0427(13) Uani 1 1 d .
O2 O 0.3337(4) 0.6915(3) 0.1637(3) 0.0477(14) Uani 1 1 d .
O3 O 0.3854(4) 0.5634(3) 0.0985(3) 0.0485(14) Uani 1 1 d .
F11 F 0.1618(4) 0.5478(3) 0.1272(3) 0.0617(14) Uani 1 1 d .
F12 F 0.1010(4) 0.6357(4) 0.0482(3) 0.0747(16) Uani 1 1 d .
F13 F 0.1498(4) 0.5128(4) 0.0087(3) 0.0670(14) Uani 1 1 d .
S1 S 0.31748(16) 0.63345(13) 0.09135(11) 0.0390(5) Uani 1 1 d .
C(1) C 0.1441(6) 0.8697(5) 0.0852(4) 0.0304(18) Uani 1 1 d .
C(2) C 0.2537(6) 0.8624(5) 0.0927(4) 0.0345(19) Uani 1 1 d .
H2 H 0.2724 0.8480 0.0473 0.041 Uiso 1 1 calc R
C(3) C 0.3367(6) 0.8750(4) 0.1632(4) 0.0294(17) Uani 1 1 d .
C4 C 0.0557(6) 0.8599(6) 0.0074(4) 0.045(2) Uani 1 1 d .
H4A H -0.0168 0.8668 0.0136 0.067 Uiso 1 1 calc R
H4B H 0.0523 0.8020 -0.0222 0.067 Uiso 1 1 calc R
H4C H 0.0734 0.9046 -0.0204 0.067 Uiso 1 1 calc R
C5 C 0.4570(5) 0.8729(5) 0.1694(4) 0.0362(19) Uani 1 1 d .
H5A H 0.5043 0.8832 0.2241 0.054 Uiso 1 1 calc R
H5B H 0.4789 0.9184 0.1440 0.054 Uiso 1 1 calc R
H5C H 0.4661 0.8158 0.1442 0.054 Uiso 1 1 calc R
C6 C -0.0027(6) 0.8883(5) 0.1413(4) 0.0345(19) Uani 1 1 d .
C7 C -0.0464(6) 0.9676(6) 0.1452(4) 0.041(2) Uani 1 1 d .
C8 C -0.1544(6) 0.9726(6) 0.1454(4) 0.046(2) Uani 1 1 d .
C9 C -0.2197(6) 0.8981(7) 0.1410(5) 0.054(3) Uani 1 1 d .
C10 C -0.1812(6) 0.8195(7) 0.1364(4) 0.053(2) Uani 1 1 d .
C11 C -0.0727(6) 0.8131(6) 0.1358(4) 0.042(2) Uani 1 1 d .
C12 C 0.4017(5) 0.9146(5) 0.3029(4) 0.0340(19) Uani 1 1 d .
C13 C 0.4557(6) 0.9984(6) 0.3305(4) 0.0341(19) Uani 1 1 d .
C14 C 0.5377(6) 1.0220(6) 0.4031(5) 0.043(2) Uani 1 1 d .
C15 C 0.5694(6) 0.9614(6) 0.4498(5) 0.041(2) Uani 1 1 d .
C16 C 0.5180(6) 0.8755(6) 0.4225(5) 0.047(2) Uani 1 1 d .
C17 C 0.4365(6) 0.8547(5) 0.3512(5) 0.038(2) Uani 1 1 d .
C18 C 0.1281(5) 0.8533(5) 0.3330(4) 0.0317(18) Uani 1 1 d .
C19 C 0.0903(6) 0.7996(5) 0.3747(4) 0.039(2) Uani 1 1 d .
H19 H 0.0663 0.8234 0.4158 0.047 Uiso 1 1 calc R
C20 C 0.0882(6) 0.7099(6) 0.3551(5) 0.046(2) Uani 1 1 d .
H20 H 0.0630 0.6716 0.3831 0.056 Uiso 1 1 calc R
C21 C 0.1227(6) 0.6770(5) 0.2951(4) 0.040(2) Uani 1 1 d .
H21 H 0.1207 0.6159 0.2810 0.048 Uiso 1 1 calc R
C22 C 0.1603(5) 0.7335(5) 0.2554(4) 0.038(2) Uani 1 1 d .
H22 H 0.1857 0.7109 0.2147 0.045 Uiso 1 1 calc R
C23 C 0.1400(5) 0.9494(5) 0.3411(4) 0.0289(17) Uani 1 1 d .
C24 C 0.1192(5) 1.0103(5) 0.3941(4) 0.0367(19) Uani 1 1 d .
H24 H 0.0910 0.9932 0.4320 0.044 Uiso 1 1 calc R
C25 C 0.1405(6) 1.0967(5) 0.3906(4) 0.041(2) Uani 1 1 d .
H25 H 0.1257 1.1402 0.4261 0.049 Uiso 1 1 calc R
C26 C 0.1831(6) 1.1209(5) 0.3361(4) 0.0376(19) Uani 1 1 d .
H26 H 0.2000 1.1808 0.3349 0.045 Uiso 1 1 calc R
C27 C 0.2008(5) 1.0570(5) 0.2831(4) 0.0344(18) Uani 1 1 d .
H27 H 0.2278 1.0729 0.2442 0.041 Uiso 1 1 calc R
C29 C 0.3927(7) 0.0902(6) 0.0672(5) 0.051(2) Uani 1 1 d .
C30 C 0.3261(5) 0.3817(5) 0.1662(4) 0.0293(17) Uani 1 1 d .
C31 C 0.3443(6) 0.3675(5) 0.0963(4) 0.0338(18) Uani 1 1 d .
H31 H 0.2816 0.3488 0.0504 0.041 Uiso 1 1 calc R
C32 C 0.4487(6) 0.3789(5) 0.0897(4) 0.0330(18) Uani 1 1 d .
C33 C 0.2108(5) 0.3644(5) 0.1704(4) 0.041(2) Uani 1 1 d .
H33A H 0.2144 0.3781 0.2244 0.061 Uiso 1 1 calc R
H33B H 0.1820 0.3028 0.1500 0.061 Uiso 1 1 calc R
H33C H 0.1611 0.4009 0.1396 0.061 Uiso 1 1 calc R
C34 C 0.4646(6) 0.3647(5) 0.0127(4) 0.0389(19) Uani 1 1 d .
H34A H 0.5443 0.3760 0.0202 0.058 Uiso 1 1 calc R
H34B H 0.4234 0.4045 -0.0193 0.058 Uiso 1 1 calc R
H34C H 0.4366 0.3044 -0.0131 0.058 Uiso 1 1 calc R
C35 C 0.3940(5) 0.4316(5) 0.3050(4) 0.0317(18) Uani 1 1 d .
C36 C 0.4002(5) 0.3739(5) 0.3551(4) 0.0350(19) Uani 1 1 d .
C37 C 0.3877(6) 0.3983(6) 0.4255(4) 0.039(2) Uani 1 1 d .
C38 C 0.3700(6) 0.4812(6) 0.4480(4) 0.043(2) Uani 1 1 d .
C39 C 0.3610(6) 0.5415(6) 0.3987(4) 0.041(2) Uani 1 1 d .
C40 C 0.3728(6) 0.5153(5) 0.3287(4) 0.0345(18) Uani 1 1 d .
C41 C 0.6515(5) 0.4053(5) 0.1487(4) 0.0291(17) Uani 1 1 d .
C42 C 0.7025(6) 0.3300(6) 0.1446(4) 0.040(2) Uani 1 1 d .
C43 C 0.8104(7) 0.3321(6) 0.1429(4) 0.045(2) Uani 1 1 d .
C44 C 0.8679(6) 0.4098(7) 0.1446(4) 0.052(2) Uani 1 1 d .
C45 C 0.8194(6) 0.4851(6) 0.1474(4) 0.049(2) Uani 1 1 d .
C46 C 0.7107(6) 0.4818(6) 0.1489(4) 0.040(2) Uani 1 1 d .
C47 C 0.6939(6) 0.4996(5) 0.3445(4) 0.0321(18) Uani 1 1 d .
C48 C 0.7661(6) 0.5701(5) 0.3916(4) 0.0371(19) Uani 1 1 d .
H48 H 0.8304 0.5625 0.4330 0.045 Uiso 1 1 calc R
C49 C 0.7425(6) 0.6526(5) 0.3772(4) 0.042(2) Uani 1 1 d .
H49 H 0.7905 0.7023 0.4097 0.050 Uiso 1 1 calc R
C50 C 0.6503(6) 0.6635(5) 0.3161(4) 0.045(2) Uani 1 1 d .
H50 H 0.6342 0.7202 0.3065 0.054 Uiso 1 1 calc R
C51 C 0.5809(6) 0.5893(5) 0.2685(4) 0.0353(18) Uani 1 1 d .
H51 H 0.5179 0.5953 0.2257 0.042 Uiso 1 1 calc R
C52 C 0.6971(5) 0.4070(5) 0.3489(4) 0.0311(18) Uani 1 1 d .
C53 C 0.7702(6) 0.3654(5) 0.4007(4) 0.039(2) Uani 1 1 d .
H53 H 0.8312 0.3975 0.4426 0.046 Uiso 1 1 calc R
C54 C 0.7530(6) 0.2767(6) 0.3903(5) 0.046(2) Uani 1 1 d .
H54 H 0.8021 0.2470 0.4261 0.055 Uiso 1 1 calc R
C55 C 0.6654(6) 0.2288(5) 0.3288(4) 0.042(2) Uani 1 1 d .
H55 H 0.6558 0.1670 0.3215 0.050 Uiso 1 1 calc R
C56 C 0.5925(6) 0.2719(5) 0.2785(4) 0.0346(19) Uani 1 1 d .
H56 H 0.5308 0.2405 0.2367 0.042 Uiso 1 1 calc R
B(1) B 0.1954(6) 0.8929(6) 0.2301(5) 0.030(2) Uani 1 1 d .
B2 B 0.5348(6) 0.4187(6) 0.2351(5) 0.032(2) Uani 1 1 d .
N(1) N 0.1123(4) 0.8829(4) 0.1489(3) 0.0273(14) Uani 1 1 d .
N(2) N 0.3139(4) 0.8927(4) 0.2301(3) 0.0280(14) Uani 1 1 d .
N(3) N 0.1613(4) 0.8197(4) 0.2737(3) 0.0305(14) Uani 1 1 d .
N(4) N 0.1800(4) 0.9727(4) 0.2865(3) 0.0307(14) Uani 1 1 d .
N5 N 0.4143(4) 0.4093(4) 0.2327(3) 0.0311(14) Uani 1 1 d .
N6 N 0.5405(4) 0.4019(4) 0.1543(3) 0.0273(14) Uani 1 1 d .
N7 N 0.6034(4) 0.5099(4) 0.2835(3) 0.0268(14) Uani 1 1 d .
N8 N 0.6104(4) 0.3594(4) 0.2896(3) 0.0316(15) Uani 1 1 d .
O4 O 0.2321(5) 0.0567(4) 0.1176(3) 0.0552(15) Uani 1 1 d .
O5 O 0.2176(4) 0.1683(4) 0.0382(3) 0.0518(15) Uani 1 1 d .
O6 O 0.3487(4) 0.1945(3) 0.1703(3) 0.0532(15) Uani 1 1 d .
F1 F 0.0160(3) 1.0412(3) 0.1483(3) 0.0524(12) Uani 1 1 d .
F2 F -0.1923(4) 1.0490(4) 0.1496(3) 0.0725(16) Uani 1 1 d .
F3 F -0.3242(3) 0.9016(4) 0.1426(3) 0.0785(18) Uani 1 1 d .
F4 F -0.2449(4) 0.7455(4) 0.1317(3) 0.0724(16) Uani 1 1 d .
F5 F -0.0367(3) 0.7354(3) 0.1280(3) 0.0570(13) Uani 1 1 d .
F6 F 0.4311(3) 1.0596(3) 0.2863(2) 0.0461(11) Uani 1 1 d .
F7 F 0.5844(3) 1.1049(3) 0.4286(2) 0.0511(12) Uani 1 1 d .
F8 F 0.6471(3) 0.9828(3) 0.5190(2) 0.0586(14) Uani 1 1 d .
F9 F 0.5501(4) 0.8144(3) 0.4668(3) 0.0612(14) Uani 1 1 d .
F10 F 0.3928(3) 0.7700(3) 0.3274(2) 0.0478(12) Uani 1 1 d .
F14 F 0.3522(4) 0.0211(3) 0.0108(3) 0.0700(15) Uani 1 1 d .
F15 F 0.4750(4) 0.0673(4) 0.1238(3) 0.0765(17) Uani 1 1 d .
F16 F 0.4393(4) 0.1502(4) 0.0388(3) 0.0759(16) Uani 1 1 d .
F17 F 0.4142(3) 0.2903(3) 0.3342(2) 0.0468(11) Uani 1 1 d .
F18 F 0.3950(4) 0.3401(3) 0.4733(3) 0.0586(13) Uani 1 1 d .
F19 F 0.3617(3) 0.5068(3) 0.5174(2) 0.0549(13) Uani 1 1 d .
F20 F 0.3429(4) 0.6225(3) 0.4201(2) 0.0538(13) Uani 1 1 d .
F21 F 0.3608(3) 0.5733(3) 0.2797(2) 0.0472(12) Uani 1 1 d .
F22 F 0.6456(4) 0.2532(3) 0.1406(3) 0.0535(13) Uani 1 1 d .
F23 F 0.8551(4) 0.2583(4) 0.1373(3) 0.0728(16) Uani 1 1 d .
F24 F 0.9705(3) 0.4127(4) 0.1406(3) 0.0751(17) Uani 1 1 d .
F25 F 0.8755(4) 0.5622(4) 0.1502(3) 0.0682(15) Uani 1 1 d .
F26 F 0.6644(4) 0.5574(3) 0.1496(2) 0.0499(12) Uani 1 1 d .
S2 S 0.28479(16) 0.13212(14) 0.10178(12) 0.0410(5) Uani 1 1 d .
C57 C 0.8024(7) 0.0063(6) 0.3634(5) 0.048(2) Uani 1 1 d .
O7 O 0.9243(4) -0.0924(4) 0.4479(3) 0.0473(14) Uani 1 1 d .
O8 O 0.7257(4) -0.1355(4) 0.3894(4) 0.0682(18) Uani 1 1 d .
O9 O 0.8441(5) -0.1409(4) 0.3096(3) 0.0665(19) Uani 1 1 d .
F27 F 0.7061(4) 0.0092(3) 0.3069(3) 0.0643(14) Uani 1 1 d .
F28 F 0.7972(4) 0.0564(3) 0.4274(3) 0.0614(13) Uani 1 1 d .
F29 F 0.8836(4) 0.0472(4) 0.3461(3) 0.0769(17) Uani 1 1 d .
S3 S 0.82716(16) -0.10354(14) 0.37892(12) 0.0431(6) Uani 1 1 d .
C58 C 0.0538(8) 0.3451(7) 0.3707(6) 0.066(3) Uani 1 1 d .
O10 O 0.1090(8) 0.5058(5) 0.4370(5) 0.139(4) Uani 1 1 d .
O11 O 0.1065(6) 0.4652(6) 0.3106(5) 0.116(3) Uani 1 1 d .
O12 O -0.0673(4) 0.4657(4) 0.3321(3) 0.0641(18) Uani 1 1 d .
F30 F 0.1560(4) 0.3264(3) 0.4028(4) 0.0864(19) Uani 1 1 d .
F31 F 0.0138(5) 0.3297(5) 0.4311(5) 0.140(3) Uani 1 1 d .
F32 F -0.0081(7) 0.2914(4) 0.3174(5) 0.162(4) Uani 1 1 d .
S4 S 0.04702(19) 0.45888(15) 0.36624(13) 0.0547(6) Uani 1 1 d .

loop_
_atom_site_aniso_label
_atom_site_aniso_U_11
_atom_site_aniso_U_22
_atom_site_aniso_U_33
_atom_site_aniso_U_23
_atom_site_aniso_U_13
_atom_site_aniso_U_12
C28 0.053(5) 0.048(6) 0.048(6) 0.005(5) 0.016(5) 0.011(5)
O1 0.058(3) 0.039(4) 0.036(3) 0.015(3) 0.018(3) 0.014(3)
O2 0.063(4) 0.046(4) 0.038(3) 0.006(3) 0.023(3) 0.004(3)
O3 0.045(3) 0.042(4) 0.060(4) 0.013(3) 0.016(3) 0.017(3)
F11 0.067(3) 0.068(4) 0.055(3) 0.018(3) 0.027(3) -0.005(3)
F12 0.046(3) 0.079(4) 0.106(4) 0.028(3) 0.027(3) 0.025(3)
F13 0.068(3) 0.070(4) 0.054(3) 0.003(3) 0.017(3) -0.011(3)
S1 0.0432(12) 0.0363(13) 0.0401(12) 0.0085(10) 0.0161(10) 0.0088(10)
C(1) 0.037(4) 0.025(5) 0.037(5) 0.012(4) 0.019(4) 0.010(3)
C(2) 0.037(4) 0.037(5) 0.038(5) 0.006(4) 0.022(4) 0.008(4)
C(3) 0.036(4) 0.019(4) 0.035(5) 0.006(3) 0.015(4) -0.001(3)
C4 0.041(5) 0.057(6) 0.034(5) 0.008(4) 0.010(4) 0.010(4)
C5 0.034(4) 0.040(5) 0.041(5) 0.011(4) 0.019(4) 0.008(4)
C6 0.026(4) 0.046(6) 0.030(4) 0.008(4) 0.009(3) 0.005(4)
C7 0.030(4) 0.056(6) 0.034(5) 0.003(4) 0.007(4) 0.002(4)
C8 0.028(4) 0.068(7) 0.043(5) 0.008(5) 0.012(4) 0.011(5)
C9 0.026(5) 0.091(9) 0.047(6) 0.008(5) 0.017(4) 0.009(5)
C10 0.028(5) 0.083(8) 0.038(5) 0.006(5) 0.008(4) -0.026(5)
C11 0.032(5) 0.053(6) 0.035(5) 0.001(4) 0.006(4) -0.001(4)
C12 0.025(4) 0.036(5) 0.039(5) 0.008(4) 0.007(4) 0.006(4)
C13 0.024(4) 0.051(6) 0.030(4) 0.015(4) 0.009(4) 0.007(4)
C14 0.029(4) 0.050(6) 0.052(6) 0.010(5) 0.014(4) 0.004(4)
C15 0.026(4) 0.058(7) 0.038(5) 0.007(5) 0.009(4) 0.004(4)
C16 0.037(5) 0.069(7) 0.042(5) 0.024(5) 0.015(4) 0.022(5)
C17 0.033(4) 0.038(6) 0.047(5) 0.010(4) 0.017(4) 0.003(4)
C18 0.028(4) 0.038(5) 0.030(4) 0.004(4) 0.011(3) 0.010(3)
C19 0.040(4) 0.041(6) 0.045(5) 0.012(4) 0.021(4) 0.012(4)
C20 0.036(5) 0.054(6) 0.057(6) 0.025(5) 0.022(4) 0.005(4)
C21 0.043(5) 0.029(5) 0.053(5) 0.016(4) 0.017(4) 0.006(4)
C22 0.028(4) 0.042(6) 0.043(5) 0.004(4) 0.013(4) 0.009(4)
C23 0.025(4) 0.033(5) 0.028(4) 0.008(4) 0.006(3) 0.006(3)
C24 0.025(4) 0.050(6) 0.032(4) -0.001(4) 0.008(3) 0.003(4)
C25 0.035(4) 0.038(6) 0.044(5) 0.000(4) 0.010(4) 0.004(4)
C26 0.035(4) 0.030(5) 0.045(5) 0.001(4) 0.014(4) -0.006(4)
C27 0.028(4) 0.033(5) 0.038(5) 0.006(4) 0.005(3) 0.001(4)
C29 0.043(5) 0.050(6) 0.067(6) 0.027(6) 0.022(5) 0.002(5)
C30 0.028(4) 0.023(4) 0.037(5) 0.004(4) 0.012(4) 0.005(3)
C31 0.030(4) 0.023(5) 0.046(5) 0.009(4) 0.008(4) 0.002(3)
C32 0.039(5) 0.021(5) 0.038(5) 0.008(4) 0.011(4) 0.004(3)
C33 0.034(4) 0.039(5) 0.045(5) -0.001(4) 0.013(4) -0.003(4)
C34 0.041(4) 0.049(6) 0.026(4) 0.009(4) 0.010(4) 0.002(4)
C35 0.028(4) 0.032(5) 0.033(4) 0.004(4) 0.008(3) 0.004(3)
C36 0.022(4) 0.036(5) 0.047(5) 0.008(4) 0.011(4) 0.007(3)
C37 0.040(5) 0.054(6) 0.038(5) 0.023(5) 0.024(4) 0.014(4)
C38 0.028(4) 0.069(7) 0.034(5) 0.008(5) 0.012(4) 0.005(4)
C39 0.031(4) 0.048(6) 0.045(5) -0.006(5) 0.022(4) -0.001(4)
C40 0.033(4) 0.030(5) 0.043(5) 0.010(4) 0.014(4) 0.005(4)
C41 0.023(4) 0.035(5) 0.029(4) 0.007(4) 0.008(3) -0.003(4)
C42 0.039(5) 0.041(6) 0.039(5) 0.003(4) 0.013(4) 0.002(4)
C43 0.045(5) 0.061(7) 0.036(5) 0.010(4) 0.019(4) 0.025(5)
C44 0.028(5) 0.085(8) 0.041(5) 0.014(5) 0.007(4) 0.014(5)
C45 0.033(5) 0.064(7) 0.042(5) 0.002(5) 0.010(4) -0.016(5)
C46 0.041(5) 0.045(6) 0.033(5) 0.005(4) 0.010(4) 0.010(4)
C47 0.033(4) 0.030(5) 0.037(5) 0.005(4) 0.019(4) -0.002(4)
C48 0.034(4) 0.039(6) 0.033(5) -0.001(4) 0.006(4) 0.007(4)
C49 0.043(5) 0.022(5) 0.047(5) -0.006(4) 0.003(4) -0.006(4)
C50 0.051(5) 0.034(6) 0.050(5) 0.005(4) 0.019(5) 0.008(4)
C51 0.038(4) 0.031(5) 0.039(5) 0.012(4) 0.012(4) 0.009(4)
C52 0.026(4) 0.035(5) 0.034(4) 0.001(4) 0.015(4) -0.004(4)
C53 0.028(4) 0.043(6) 0.039(5) 0.007(4) 0.005(4) 0.003(4)
C54 0.044(5) 0.041(6) 0.056(6) 0.021(5) 0.015(5) 0.017(4)
C55 0.041(5) 0.037(5) 0.048(5) 0.015(4) 0.013(4) 0.008(4)
C56 0.031(4) 0.034(5) 0.037(5) 0.001(4) 0.014(4) -0.007(4)
B(1) 0.028(4) 0.027(5) 0.041(5) 0.011(4) 0.017(4) 0.001(4)
B2 0.030(5) 0.031(6) 0.033(5) 0.006(4) 0.009(4) 0.002(4)
N(1) 0.023(3) 0.030(4) 0.027(3) 0.007(3) 0.006(3) 0.006(3)
N(2) 0.020(3) 0.030(4) 0.031(4) 0.006(3) 0.006(3) 0.000(3)
N(3) 0.023(3) 0.029(4) 0.038(4) 0.003(3) 0.010(3) 0.004(3)
N(4) 0.026(3) 0.032(4) 0.035(4) 0.013(3) 0.008(3) 0.005(3)
N5 0.028(3) 0.030(4) 0.037(4) 0.004(3) 0.013(3) 0.006(3)
N6 0.028(3) 0.030(4) 0.023(3) 0.005(3) 0.009(3) -0.001(3)
N7 0.028(3) 0.025(4) 0.030(4) 0.010(3) 0.012(3) 0.005(3)
N8 0.030(3) 0.027(4) 0.038(4) 0.001(3) 0.015(3) 0.001(3)
O4 0.066(4) 0.035(4) 0.072(4) 0.009(3) 0.037(3) -0.007(3)
O5 0.042(3) 0.059(4) 0.044(3) 0.014(3) 0.001(3) 0.001(3)
O6 0.064(4) 0.033(4) 0.044(3) 0.005(3) -0.003(3) -0.004(3)
F1 0.039(3) 0.045(3) 0.074(3) 0.021(3) 0.014(2) 0.012(2)
F2 0.049(3) 0.083(4) 0.081(4) -0.002(3) 0.017(3) 0.032(3)
F3 0.030(3) 0.139(6) 0.070(3) 0.009(3) 0.025(3) 0.008(3)
F4 0.045(3) 0.093(5) 0.068(3) 0.016(3) 0.012(3) -0.029(3)
F5 0.045(3) 0.046(3) 0.067(3) 0.003(3) 0.007(2) -0.003(2)
F6 0.040(2) 0.048(3) 0.050(3) 0.017(2) 0.011(2) 0.003(2)
F7 0.038(2) 0.048(3) 0.057(3) -0.001(3) 0.010(2) -0.007(2)
F8 0.035(2) 0.096(4) 0.036(3) 0.012(3) 0.001(2) 0.011(2)
F9 0.056(3) 0.077(4) 0.056(3) 0.037(3) 0.012(2) 0.026(3)
F10 0.042(3) 0.047(3) 0.054(3) 0.017(2) 0.012(2) 0.009(2)
F14 0.088(4) 0.056(4) 0.071(4) -0.006(3) 0.043(3) 0.003(3)
F15 0.061(3) 0.095(5) 0.083(4) 0.036(3) 0.023(3) 0.036(3)
F16 0.061(3) 0.085(4) 0.099(4) 0.036(3) 0.043(3) 0.004(3)
F17 0.056(3) 0.039(3) 0.058(3) 0.022(2) 0.030(2) 0.012(2)
F18 0.060(3) 0.078(4) 0.055(3) 0.034(3) 0.033(2) 0.017(3)
F19 0.051(3) 0.083(4) 0.039(3) 0.011(3) 0.025(2) 0.015(3)
F20 0.060(3) 0.053(3) 0.053(3) -0.001(2) 0.028(2) 0.016(2)
F21 0.056(3) 0.041(3) 0.054(3) 0.012(2) 0.028(2) 0.015(2)
F22 0.061(3) 0.039(3) 0.067(3) 0.002(3) 0.031(3) 0.010(2)
F23 0.058(3) 0.098(5) 0.077(4) 0.021(3) 0.033(3) 0.044(3)
F24 0.029(3) 0.123(5) 0.072(4) 0.012(3) 0.017(2) 0.008(3)
F25 0.057(3) 0.073(4) 0.072(4) 0.000(3) 0.031(3) -0.028(3)
F26 0.057(3) 0.041(3) 0.059(3) 0.013(2) 0.028(2) -0.002(2)
S2 0.0425(12) 0.0360(14) 0.0420(13) 0.0081(11) 0.0116(10) -0.0003(10)
C57 0.037(5) 0.054(6) 0.054(6) 0.014(5) 0.013(4) 0.016(4)
O7 0.054(3) 0.047(4) 0.046(3) 0.011(3) 0.023(3) 0.009(3)
O8 0.051(4) 0.035(4) 0.122(5) 0.005(4) 0.039(4) -0.001(3)
O9 0.076(4) 0.081(5) 0.043(3) -0.004(3) 0.021(3) 0.037(4)
F27 0.049(3) 0.069(4) 0.070(3) 0.020(3) 0.008(3) 0.020(3)
F28 0.069(3) 0.034(3) 0.077(4) -0.001(3) 0.023(3) 0.011(2)
F29 0.051(3) 0.081(4) 0.129(5) 0.062(4) 0.050(3) 0.021(3)
S3 0.0396(12) 0.0380(14) 0.0515(14) 0.0012(11) 0.0182(11) 0.0052(10)
C58 0.060(6) 0.049(7) 0.088(8) 0.015(6) 0.020(6) 0.021(5)
O10 0.178(8) 0.066(6) 0.101(6) -0.026(5) -0.039(6) 0.045(6)
O11 0.080(5) 0.152(9) 0.160(8) 0.083(7) 0.075(5) 0.027(5)
O12 0.040(3) 0.077(5) 0.080(4) 0.030(4) 0.018(3) 0.026(3)
F30 0.054(3) 0.047(4) 0.161(6) 0.038(4) 0.031(4) 0.018(3)
F31 0.088(5) 0.149(7) 0.227(9) 0.121(7) 0.070(6) 0.040(5)
F32 0.164(7) 0.048(5) 0.161(7) -0.037(5) -0.070(6) 0.005(4)
S4 0.0569(14) 0.0413(15) 0.0527(15) 0.0065(12) 0.0014(12) 0.0091(11)

loop_
_atom_type_symbol
_atom_type_description
_atom_type_scat_dispersion_real
_atom_type_scat_dispersion_imag
_atom_type_scat_source
C C 0.0033 0.0016 'International Tables Vol C Tables 4.2.6.8 and 6.1.1.4'
H H 0.0000 0.0000 'International Tables Vol C Tables 4.2.6.8 and 6.1.1.4'
B B 0.0013 0.0007 'International Tables Vol C Tables 4.2.6.8 and 6.1.1.4'
N N 0.0061 0.0033 'International Tables Vol C Tables 4.2.6.8 and 6.1.1.4'
O O 0.0106 0.0060 'International Tables Vol C Tables 4.2.6.8 and 6.1.1.4'
F F 0.0171 0.0103 'International Tables Vol C Tables 4.2.6.8 and 6.1.1.4'
S S 0.1246 0.1234 'International Tables Vol C Tables 4.2.6.8 and 6.1.1.4'

loop_
_geom_angle_atom_site_label_1
_geom_angle_atom_site_label_2
_geom_angle_atom_site_label_3
_geom_angle
F13 C28 F12 108.6(7)
F13 C28 F11 106.9(7)
F12 C28 F11 107.0(6)
F13 C28 S1 112.2(5)
F12 C28 S1 110.5(6)
F11 C28 S1 111.4(6)
O3 S1 O1 115.3(3)
O3 S1 O2 114.6(3)
O1 S1 O2 114.7(3)
O3 S1 C28 104.1(4)
O1 S1 C28 103.3(4)
O2 S1 C28 102.5(3)
N(1) C(1) C(2) 120.6(6)
N(1) C(1) C4 118.0(6)
C(2) C(1) C4 121.3(6)
C(3) C(2) C(1) 122.3(6)
C(3) C(2) H2 118.9
C(1) C(2) H2 118.9
N(2) C(3) C(2) 121.2(6)
N(2) C(3) C5 117.8(6)
C(2) C(3) C5 121.0(6)
C(1) C4 H4A 109.5
C(1) C4 H4B 109.5
H4A C4 H4B 109.5
C(1) C4 H4C 109.5
H4A C4 H4C 109.5
H4B C4 H4C 109.5
C(3) C5 H5A 109.5
C(3) C5 H5B 109.5
H5A C5 H5B 109.5
C(3) C5 H5C 109.5
H5A C5 H5C 109.5
H5B C5 H5C 109.5
C7 C6 C11 117.6(7)
C7 C6 N(1) 122.3(7)
C11 C6 N(1) 119.9(7)
F1 C7 C8 118.4(7)
F1 C7 C6 120.0(6)
C8 C7 C6 121.7(8)
F2 C8 C9 121.1(7)
F2 C8 C7 119.8(8)
C9 C8 C7 119.1(8)
F3 C9 C10 118.6(9)
F3 C9 C8 120.1(9)
C10 C9 C8 121.3(7)
F4 C10 C9 121.9(8)
F4 C10 C11 117.6(9)
C9 C10 C11 120.5(8)
F5 C11 C6 119.8(6)
F5 C11 C10 120.3(8)
C6 C11 C10 119.9(8)
C13 C12 C17 115.7(7)
C13 C12 N(2) 121.6(7)
C17 C12 N(2) 122.7(7)
F6 C13 C12 119.9(7)
F6 C13 C14 117.7(7)
C12 C13 C14 122.4(8)
F7 C14 C15 119.5(8)
F7 C14 C13 120.1(8)
C15 C14 C13 120.4(8)
F8 C15 C14 121.2(8)
F8 C15 C16 120.3(8)
C14 C15 C16 118.5(8)
F9 C16 C17 121.0(9)
F9 C16 C15 119.4(8)
C17 C16 C15 119.6(8)
F10 C17 C16 116.6(7)
F10 C17 C12 120.0(7)
C16 C17 C12 123.4(8)
N(3) C18 C19 121.0(7)
N(3) C18 C23 108.8(6)
C19 C18 C23 130.1(6)
C18 C19 C20 118.5(7)
C18 C19 H19 120.8
C20 C19 H19 120.8
C21 C20 C19 119.7(7)
C21 C20 H20 120.2
C19 C20 H20 120.2
C20 C21 C22 119.6(8)
C20 C21 H21 120.2
C22 C21 H21 120.2
N(3) C22 C21 120.8(7)
N(3) C22 H22 119.6
C21 C22 H22 119.6
N(4) C23 C24 121.7(7)
N(4) C23 C18 108.9(6)
C24 C23 C18 129.4(7)
C23 C24 C25 118.0(7)
C23 C24 H24 121.0
C25 C24 H24 121.0
C24 C25 C26 120.5(7)
C24 C25 H25 119.7
C26 C25 H25 119.7
C25 C26 C27 119.2(7)
C25 C26 H26 120.4
C27 C26 H26 120.4
N(4) C27 C26 120.2(7)
N(4) C27 H27 119.9
C26 C27 H27 119.9
F15 C29 F14 107.9(7)
F15 C29 F16 106.6(7)
F14 C29 F16 106.9(7)
F15 C29 S2 111.8(6)
F14 C29 S2 112.1(6)
F16 C29 S2 111.2(6)
N5 C30 C31 119.5(6)
N5 C30 C33 119.3(6)
C31 C30 C33 121.2(6)
C32 C31 C30 123.4(7)
C32 C31 H31 118.3
C30 C31 H31 118.3
N6 C32 C31 119.8(6)
N6 C32 C34 118.4(6)
C31 C32 C34 121.8(7)
C30 C33 H33A 109.5
C30 C33 H33B 109.5
H33A C33 H33B 109.5
C30 C33 H33C 109.5
H33A C33 H33C 109.5
H33B C33 H33C 109.5
C32 C34 H34A 109.5
C32 C34 H34B 109.5
H34A C34 H34B 109.5
C32 C34 H34C 109.5
H34A C34 H34C 109.5
H34B C34 H34C 109.5
C36 C35 C40 116.8(6)
C36 C35 N5 122.4(6)
C40 C35 N5 120.8(7)
F17 C36 C37 118.6(7)
F17 C36 C35 120.0(6)
C37 C36 C35 121.4(7)
F18 C37 C38 119.6(7)
F18 C37 C36 119.8(7)
C38 C37 C36 120.6(8)
F19 C38 C37 121.4(8)
F19 C38 C39 118.5(8)
C37 C38 C39 120.1(7)
F20 C39 C40 121.5(8)
F20 C39 C38 120.5(7)
C40 C39 C38 118.0(8)
F21 C40 C39 118.0(7)
F21 C40 C35 118.8(6)
C39 C40 C35 123.1(7)
C46 C41 C42 117.5(6)
C46 C41 N6 122.1(6)
C42 C41 N6 120.4(7)
F22 C42 C43 119.0(7)
F22 C42 C41 119.4(6)
C43 C42 C41 121.5(8)
F23 C43 C44 120.9(7)
F23 C43 C42 119.6(9)
C44 C43 C42 119.5(8)
F24 C44 C43 120.3(8)
F24 C44 C45 119.1(9)
C43 C44 C45 120.5(7)
F25 C45 C44 121.2(7)
F25 C45 C46 119.5(8)
C44 C45 C46 119.3(8)
F26 C46 C41 120.7(6)
F26 C46 C45 117.6(8)
C41 C46 C45 121.7(8)
N7 C47 C48 121.2(7)
N7 C47 C52 109.7(6)
C48 C47 C52 129.0(7)
C47 C48 C49 118.1(7)
C47 C48 H48 120.9
C49 C48 H48 120.9
C50 C49 C48 121.0(7)
C50 C49 H49 119.5
C48 C49 H49 119.5
C49 C50 C51 118.6(8)
C49 C50 H50 120.7
C51 C50 H50 120.7
N7 C51 C50 120.1(7)
N7 C51 H51 120.0
C50 C51 H51 120.0
N8 C52 C53 119.7(7)
N8 C52 C47 109.4(6)
C53 C52 C47 130.9(7)
C54 C53 C52 118.3(7)
C54 C53 H53 120.9
C52 C53 H53 120.9
C53 C54 C55 121.5(7)
C53 C54 H54 119.3
C55 C54 H54 119.3
C56 C55 C54 119.2(8)
C56 C55 H55 120.4
C54 C55 H55 120.4
N8 C56 C55 118.7(7)
N8 C56 H56 120.7
C55 C56 H56 120.7
N(1) B(1) N(2) 111.6(6)
N(1) B(1) N(4) 112.7(6)
N(2) B(1) N(4) 113.4(6)
N(1) B(1) N(3) 110.0(6)
N(2) B(1) N(3) 112.7(6)
N(4) B(1) N(3) 95.5(5)
N6 B2 N5 110.9(6)
N6 B2 N7 112.0(6)
N5 B2 N7 112.9(6)
N6 B2 N8 111.6(6)
N5 B2 N8 112.8(6)
N7 B2 N8 95.9(5)
C(1) N(1) C6 120.9(5)
C(1) N(1) B(1) 122.0(5)
C6 N(1) B(1) 117.1(5)
C(3) N(2) C12 120.8(5)
C(3) N(2) B(1) 121.7(6)
C12 N(2) B(1) 117.4(5)
C22 N(3) C18 120.4(6)
C22 N(3) B(1) 126.6(6)
C18 N(3) B(1) 112.9(6)
C27 N(4) C23 120.3(6)
C27 N(4) B(1) 126.0(6)
C23 N(4) B(1) 113.7(6)
C30 N5 C35 119.3(5)
C30 N5 B2 123.0(5)
C35 N5 B2 117.7(6)
C32 N6 C41 120.3(5)
C32 N6 B2 123.2(5)
C41 N6 B2 116.4(5)
C51 N7 C47 121.0(6)
C51 N7 B2 126.8(6)
C47 N7 B2 112.2(6)
C56 N8 C52 122.7(6)
C56 N8 B2 124.6(6)
C52 N8 B2 112.7(6)
O5 S2 O4 115.4(4)
O5 S2 O6 115.5(3)
O4 S2 O6 113.9(3)
O5 S2 C29 103.1(4)
O4 S2 C29 103.6(4)
O6 S2 C29 102.8(4)
F29 C57 F27 107.5(7)
F29 C57 F28 105.7(7)
F27 C57 F28 106.1(6)
F29 C57 S3 112.5(5)
F27 C57 S3 113.0(6)
F28 C57 S3 111.7(6)
O9 S3 O8 116.6(4)
O9 S3 O7 115.0(3)
O8 S3 O7 113.7(4)
O9 S3 C57 102.5(4)
O8 S3 C57 101.8(3)
O7 S3 C57 104.6(4)
F32 C58 F30 116.3(9)
F32 C58 F31 100.9(10)
F30 C58 F31 97.0(8)
F32 C58 S4 119.1(8)
F30 C58 S4 113.5(7)
F31 C58 S4 105.6(7)
O10 S4 O12 121.6(5)
O10 S4 O11 110.3(6)
O12 S4 O11 111.1(4)
O10 S4 C58 108.3(5)
O12 S4 C58 104.9(4)
O11 S4 C58 97.8(5)

loop_
_geom_bond_atom_site_label_1
_geom_bond_atom_site_label_2
_geom_bond_distance
C28 F13 1.330(9)
C28 F12 1.333(9)
C28 F11 1.338(9)
C28 S1 1.832(9)
O1 S1 1.451(5)
O2 S1 1.455(5)
O3 S1 1.436(5)
C(1) N(1) 1.366(8)
C(1) C(2) 1.373(9)
C(1) C4 1.494(9)
C(2) C(3) 1.366(9)
C(2) H2 0.9500
C(3) N(2) 1.362(8)
C(3) C5 1.503(9)
C4 H4A 0.9800
C4 H4B 0.9800
C4 H4C 0.9800
C5 H5A 0.9800
C5 H5B 0.9800
C5 H5C 0.9800
C6 C7 1.396(10)
C6 C11 1.396(11)
C6 N(1) 1.437(8)
C7 F1 1.335(9)
C7 C8 1.386(10)
C8 F2 1.320(9)
C8 C9 1.361(12)
C9 F3 1.348(8)
C9 C10 1.355(13)
C10 F4 1.342(10)
C10 C11 1.398(11)
C11 F5 1.332(9)
C12 C13 1.381(10)
C12 C17 1.382(10)
C12 N(2) 1.422(8)
C13 F6 1.335(8)
C13 C14 1.390(10)
C14 F7 1.339(9)
C14 C15 1.366(11)
C15 F8 1.321(8)
C15 C16 1.399(12)
C16 F9 1.345(9)
C16 C17 1.368(11)
C17 F10 1.354(9)
C18 N(3) 1.354(8)
C18 C19 1.381(10)
C18 C23 1.480(10)
C19 C20 1.394(11)
C19 H19 0.9500
C20 C21 1.374(10)
C20 H20 0.9500
C21 C22 1.381(10)
C21 H21 0.9500
C22 N(3) 1.340(9)
C22 H22 0.9500
C23 N(4) 1.356(8)
C23 C24 1.372(9)
C24 C25 1.373(10)
C24 H24 0.9500
C25 C26 1.381(10)
C25 H25 0.9500
C26 C27 1.383(9)
C26 H26 0.9500
C27 N(4) 1.339(9)
C27 H27 0.9500
C29 F15 1.330(9)
C29 F14 1.334(9)
C29 F16 1.335(9)
C29 S2 1.821(8)
C30 N5 1.360(8)
C30 C31 1.382(9)
C30 C33 1.506(9)
C31 C32 1.379(9)
C31 H31 0.9500
C32 N6 1.357(8)
C32 C34 1.497(9)
C33 H33A 0.9800
C33 H33B 0.9800
C33 H33C 0.9800
C34 H34A 0.9800
C34 H34B 0.9800
C34 H34C 0.9800
C35 C36 1.372(10)
C35 C40 1.392(10)
C35 N5 1.449(8)
C36 F17 1.351(8)
C36 C37 1.372(10)
C37 F18 1.345(8)
C37 C38 1.361(11)
C38 F19 1.334(8)
C38 C39 1.389(11)
C39 F20 1.330(9)
C39 C40 1.366(10)
C40 F21 1.353(8)
C41 C46 1.370(10)
C41 C42 1.387(10)
C41 N6 1.451(8)
C42 F22 1.338(9)
C42 C43 1.385(10)
C43 F23 1.326(9)
C43 C44 1.366(12)
C44 F24 1.333(8)
C44 C45 1.368(12)
C45 F25 1.343(10)
C45 C46 1.394(10)
C46 F26 1.356(8)
C47 N7 1.366(8)
C47 C48 1.374(10)
C47 C52 1.462(10)
C48 C49 1.386(10)
C48 H48 0.9500
C49 C50 1.382(10)
C49 H49 0.9500
C50 C51 1.402(10)
C50 H50 0.9500
C51 N7 1.339(9)
C51 H51 0.9500
C52 N8 1.359(8)
C52 C53 1.376(10)
C53 C54 1.364(11)
C53 H53 0.9500
C54 C55 1.386(10)
C54 H54 0.9500
C55 C56 1.372(10)
C55 H55 0.9500
C56 N8 1.346(9)
C56 H56 0.9500
B(1) N(1) 1.511(10)
B(1) N(2) 1.512(9)
B(1) N(4) 1.578(10)
B(1) N(3) 1.605(10)
B2 N6 1.512(9)
B2 N5 1.519(9)
B2 N7 1.598(10)
B2 N8 1.600(10)
O4 S2 1.430(6)
O5 S2 1.429(5)
O6 S2 1.448(5)
C57 F29 1.330(9)
C57 F27 1.337(8)
C57 F28 1.351(9)
C57 S3 1.812(9)
O7 S3 1.441(5)
O8 S3 1.438(6)
O9 S3 1.426(5)
C58 F32 1.212(11)
C58 F30 1.317(10)
C58 F31 1.417(12)
C58 S4 1.798(10)
O10 S4 1.362(8)
O11 S4 1.478(7)
O12 S4 1.405(5)

loop_
_geom_torsion_atom_site_label_1
_geom_torsion_atom_site_label_2
_geom_torsion_atom_site_label_3
_geom_torsion_atom_site_label_4
_geom_torsion
F13 C28 S1 O3 -50.1(7)
F12 C28 S1 O3 -171.4(5)
F11 C28 S1 O3 69.8(6)
F13 C28 S1 O1 70.7(7)
F12 C28 S1 O1 -50.6(6)
F11 C28 S1 O1 -169.4(5)
F13 C28 S1 O2 -169.8(6)
F12 C28 S1 O2 68.8(6)
F11 C28 S1 O2 -50.0(6)
N(1) C(1) C(2) C(3) -5.5(11)
C4 C(1) C(2) C(3) 176.9(7)
C(1) C(2) C(3) N(2) 2.3(11)
C(1) C(2) C(3) C5 -175.5(7)
C11 C6 C7 F1 -178.1(6)
N(1) C6 C7 F1 6.8(11)
C11 C6 C7 C8 1.5(11)
N(1) C6 C7 C8 -173.6(6)
F1 C7 C8 F2 -0.8(11)
C6 C7 C8 F2 179.6(7)
F1 C7 C8 C9 179.0(7)
C6 C7 C8 C9 -0.6(12)
F2 C8 C9 F3 -1.4(12)
C7 C8 C9 F3 178.8(7)
F2 C8 C9 C10 179.7(7)
C7 C8 C9 C10 -0.1(13)
F3 C9 C10 F4 1.5(12)
C8 C9 C10 F4 -179.7(7)
F3 C9 C10 C11 -179.0(7)
C8 C9 C10 C11 -0.2(13)
C7 C6 C11 F5 176.5(6)
N(1) C6 C11 F5 -8.3(10)
C7 C6 C11 C10 -1.7(11)
N(1) C6 C11 C10 173.5(6)
F4 C10 C11 F5 2.4(11)
C9 C10 C11 F5 -177.1(7)
F4 C10 C11 C6 -179.4(7)
C9 C10 C11 C6 1.1(12)
C17 C12 C13 F6 177.0(5)
N(2) C12 C13 F6 -4.6(9)
C17 C12 C13 C14 -1.8(10)
N(2) C12 C13 C14 176.7(6)
F6 C13 C14 F7 3.9(9)
C12 C13 C14 F7 -177.3(6)
F6 C13 C14 C15 -177.6(6)
C12 C13 C14 C15 1.2(10)
F7 C14 C15 F8 -1.4(10)
C13 C14 C15 F8 -179.9(6)
F7 C14 C15 C16 178.9(6)
C13 C14 C15 C16 0.4(10)
F8 C15 C16 F9 -1.4(10)
C14 C15 C16 F9 178.3(6)
F8 C15 C16 C17 179.0(6)
C14 C15 C16 C17 -1.3(10)
F9 C16 C17 F10 -1.7(9)
C15 C16 C17 F10 177.9(6)
F9 C16 C17 C12 -178.9(6)
C15 C16 C17 C12 0.7(11)
C13 C12 C17 F10 -176.3(6)
N(2) C12 C17 F10 5.2(10)
C13 C12 C17 C16 0.8(10)
N(2) C12 C17 C16 -177.6(6)
N(3) C18 C19 C20 0.8(10)
C23 C18 C19 C20 -179.6(7)
C18 C19 C20 C21 -0.4(11)
C19 C20 C21 C22 0.7(11)
C20 C21 C22 N(3) -1.4(11)
N(3) C18 C23 N(4) 0.1(7)
C19 C18 C23 N(4) -179.6(7)
N(3) C18 C23 C24 -178.3(6)
C19 C18 C23 C24 2.0(12)
N(4) C23 C24 C25 -0.2(10)
C18 C23 C24 C25 178.0(6)
C23 C24 C25 C26 -0.9(10)
C24 C25 C26 C27 2.1(11)
C25 C26 C27 N(4) -2.0(10)
N5 C30 C31 C32 0.6(11)
C33 C30 C31 C32 -177.3(7)
C30 C31 C32 N6 2.9(11)
C30 C31 C32 C34 -178.6(7)
C40 C35 C36 F17 176.3(6)
N5 C35 C36 F17 -7.0(10)
C40 C35 C36 C37 -0.9(10)
N5 C35 C36 C37 175.8(6)
F17 C36 C37 F18 3.2(10)
C35 C36 C37 F18 -179.6(6)
F17 C36 C37 C38 -178.1(6)
C35 C36 C37 C38 -0.9(11)
F18 C37 C38 F19 1.2(11)
C36 C37 C38 F19 -177.5(6)
F18 C37 C38 C39 -179.2(6)
C36 C37 C38 C39 2.1(11)
F19 C38 C39 F20 -1.0(10)
C37 C38 C39 F20 179.4(6)
F19 C38 C39 C40 178.2(6)
C37 C38 C39 C40 -1.4(11)
F20 C39 C40 F21 -2.7(10)
C38 C39 C40 F21 178.1(6)
F20 C39 C40 C35 178.7(6)
C38 C39 C40 C35 -0.4(11)
C36 C35 C40 F21 -177.0(6)
N5 C35 C40 F21 6.3(10)
C36 C35 C40 C39 1.6(10)
N5 C35 C40 C39 -175.2(6)
C46 C41 C42 F22 -176.8(6)
N6 C41 C42 F22 4.5(10)
C46 C41 C42 C43 1.8(11)
N6 C41 C42 C43 -176.9(6)
F22 C42 C43 F23 0.1(11)
C41 C42 C43 F23 -178.6(7)
F22 C42 C43 C44 177.9(7)
C41 C42 C43 C44 -0.7(12)
F23 C43 C44 F24 -0.2(12)
C42 C43 C44 F24 -178.0(6)
F23 C43 C44 C45 177.5(7)
C42 C43 C44 C45 -0.3(12)
F24 C44 C45 F25 -3.4(12)
C43 C44 C45 F25 179.0(7)
F24 C44 C45 C46 177.9(7)
C43 C44 C45 C46 0.3(12)
C42 C41 C46 F26 177.3(6)
N6 C41 C46 F26 -4.1(11)
C42 C41 C46 C45 -1.9(11)
N6 C41 C46 C45 176.8(6)
F25 C45 C46 F26 3.0(11)
C44 C45 C46 F26 -178.3(7)
F25 C45 C46 C41 -177.9(7)
C44 C45 C46 C41 0.9(12)
N7 C47 C48 C49 2.1(10)
C52 C47 C48 C49 -177.5(6)
C47 C48 C49 C50 -1.3(11)
C48 C49 C50 C51 -0.3(11)
C49 C50 C51 N7 1.2(10)
N7 C47 C52 N8 1.6(7)
C48 C47 C52 N8 -178.8(6)
N7 C47 C52 C53 -178.6(6)
C48 C47 C52 C53 1.1(12)
N8 C52 C53 C54 0.2(10)
C47 C52 C53 C54 -179.7(7)
C52 C53 C54 C55 1.0(11)
C53 C54 C55 C56 -1.9(11)
C54 C55 C56 N8 1.6(10)
C(2) C(1) N(1) C6 -178.3(7)
C4 C(1) N(1) C6 -0.7(10)
C(2) C(1) N(1) B(1) 1.9(10)
C4 C(1) N(1) B(1) 179.6(7)
C7 C6 N(1) C(1) -94.2(8)
C11 C6 N(1) C(1) 90.9(8)
C7 C6 N(1) B(1) 85.6(8)
C11 C6 N(1) B(1) -89.3(8)
N(2) B(1) N(1) C(1) 4.0(9)
N(4) B(1) N(1) C(1) 133.0(6)
N(3) B(1) N(1) C(1) -121.8(6)
N(2) B(1) N(1) C6 -175.8(6)
N(4) B(1) N(1) C6 -46.8(8)
N(3) B(1) N(1) C6 58.4(8)
C(2) C(3) N(2) C12 -173.4(7)
C5 C(3) N(2) C12 4.5(10)
C(2) C(3) N(2) B(1) 4.4(10)
C5 C(3) N(2) B(1) -177.7(6)
C13 C12 N(2) C(3) 82.6(8)
C17 C12 N(2) C(3) -99.0(8)
C13 C12 N(2) B(1) -95.3(8)
C17 C12 N(2) B(1) 83.0(8)
N(1) B(1) N(2) C(3) -7.1(9)
N(4) B(1) N(2) C(3) -135.7(7)
N(3) B(1) N(2) C(3) 117.2(7)
N(1) B(1) N(2) C12 170.8(6)
N(4) B(1) N(2) C12 42.2(9)
N(3) B(1) N(2) C12 -64.9(8)
C21 C22 N(3) C18 1.8(10)
C21 C22 N(3) B(1) -176.1(6)
C19 C18 N(3) C22 -1.5(10)
C23 C18 N(3) C22 178.8(6)
C19 C18 N(3) B(1) 176.7(6)
C23 C18 N(3) B(1) -3.0(7)
N(1) B(1) N(3) C22 65.6(8)
N(2) B(1) N(3) C22 -59.6(9)
N(4) B(1) N(3) C22 -177.8(6)
N(1) B(1) N(3) C18 -112.4(6)
N(2) B(1) N(3) C18 122.3(6)
N(4) B(1) N(3) C18 4.2(7)
C26 C27 N(4) C23 0.9(9)
C26 C27 N(4) B(1) 179.6(6)
C24 C23 N(4) C27 0.2(9)
C18 C23 N(4) C27 -178.3(6)
C24 C23 N(4) B(1) -178.6(6)
C18 C23 N(4) B(1) 2.9(7)
N(1) B(1) N(4) C27 -68.5(8)
N(2) B(1) N(4) C27 59.6(9)
N(3) B(1) N(4) C27 177.2(6)
N(1) B(1) N(4) C23 110.3(6)
N(2) B(1) N(4) C23 -121.7(6)
N(3) B(1) N(4) C23 -4.1(7)
C31 C30 N5 C35 174.5(6)
C33 C30 N5 C35 -7.6(9)
C31 C30 N5 B2 -4.9(10)
C33 C30 N5 B2 173.0(6)
C36 C35 N5 C30 96.4(8)
C40 C35 N5 C30 -87.0(8)
C36 C35 N5 B2 -84.1(8)
C40 C35 N5 B2 92.5(8)
N6 B2 N5 C30 5.3(9)
N7 B2 N5 C30 131.9(7)
N8 B2 N5 C30 -120.7(7)
N6 B2 N5 C35 -174.1(6)
N7 B2 N5 C35 -47.5(8)
N8 B2 N5 C35 59.9(8)
C31 C32 N6 C41 173.5(6)
C34 C32 N6 C41 -5.0(10)
C31 C32 N6 B2 -2.0(10)
C34 C32 N6 B2 179.5(7)
C46 C41 N6 C32 98.6(8)
C42 C41 N6 C32 -82.8(9)
C46 C41 N6 B2 -85.6(8)
C42 C41 N6 B2 93.0(8)
N5 B2 N6 C32 -1.8(10)
N7 B2 N6 C32 -128.9(6)
N8 B2 N6 C32 124.8(7)
N5 B2 N6 C41 -177.5(6)
N7 B2 N6 C41 55.4(8)
N8 B2 N6 C41 -50.9(8)
C50 C51 N7 C47 -0.4(9)
C50 C51 N7 B2 -179.1(6)
C48 C47 N7 C51 -1.3(9)
C52 C47 N7 C51 178.4(5)
C48 C47 N7 B2 177.6(6)
C52 C47 N7 B2 -2.7(7)
N6 B2 N7 C51 65.1(8)
N5 B2 N7 C51 -60.9(8)
N8 B2 N7 C51 -178.7(6)
N6 B2 N7 C47 -113.7(6)
N5 B2 N7 C47 120.3(6)
N8 B2 N7 C47 2.6(6)
C55 C56 N8 C52 -0.5(9)
C55 C56 N8 B2 178.6(6)
C53 C52 N8 C56 -0.4(9)
C47 C52 N8 C56 179.4(5)
C53 C52 N8 B2 -179.6(6)
C47 C52 N8 B2 0.2(7)
N6 B2 N8 C56 -64.3(8)
N5 B2 N8 C56 61.3(8)
N7 B2 N8 C56 179.2(5)
N6 B2 N8 C52 114.9(6)
N5 B2 N8 C52 -119.5(6)
N7 B2 N8 C52 -1.6(6)
F15 C29 S2 O5 169.0(6)
F14 C29 S2 O5 -69.6(7)
F16 C29 S2 O5 50.0(7)
F15 C29 S2 O4 -70.3(7)
F14 C29 S2 O4 51.0(7)
F16 C29 S2 O4 170.6(6)
F15 C29 S2 O6 48.6(7)
F14 C29 S2 O6 169.9(6)
F16 C29 S2 O6 -70.5(7)
F29 C57 S3 O9 -54.1(7)
F27 C57 S3 O9 67.7(6)
F28 C57 S3 O9 -172.7(5)
F29 C57 S3 O8 -175.1(6)
F27 C57 S3 O8 -53.3(6)
F28 C57 S3 O8 66.3(6)
F29 C57 S3 O7 66.2(6)
F27 C57 S3 O7 -171.9(5)
F28 C57 S3 O7 -52.4(6)
F32 C58 S4 O10 169.7(10)
F30 C58 S4 O10 -47.7(10)
F31 C58 S4 O10 57.4(8)
F32 C58 S4 O12 38.5(11)
F30 C58 S4 O12 -178.9(7)
F31 C58 S4 O12 -73.9(7)
F32 C58 S4 O11 -75.9(10)
F30 C58 S4 O11 66.8(8)
F31 C58 S4 O11 171.8(7)
